data_7107301
loop_
_publ_author_name
'Helene Wahl'
'Delia A. Haynes'
'Tanya le Roex'

_publ_section_title
;
 Porous salts based on the pamoate ion
;
_journal_name_full Chem.Commun.
_journal_page_first 1775
_journal_paper_doi 10.1039/c2cc14753j
_journal_year 2012
_chemical_formula_moiety 'C7 H10 N 1+ , C23 H15 O6 1- , 1/2(H2 O), C4 H8 O'
_chemical_formula_sum 'C34 H34 N O7.5'
_chemical_formula_weight 576.62
_chemical_name_common '3,4 lutidinium pamoate hydrate THF solvate'
_chemical_name_systematic
;
?
;
_space_group_IT_number 15
_symmetry_cell_setting monoclinic
_symmetry_space_group_name_Hall '-C 2yc'
_symmetry_space_group_name_H-M 'C 1 2/c 1'
_atom_sites_solution_hydrogens geom
_atom_sites_solution_primary direct
_atom_sites_solution_secondary difmap
_audit_creation_method SHELXL-97
_cell_angle_alpha 90.00
_cell_angle_beta 115.2400(10)
_cell_angle_gamma 90.00
_cell_formula_units_Z 8
_cell_length_a 22.1174(13)
_cell_length_b 19.8568(12)
_cell_length_c 14.6154(8)
_cell_measurement_reflns_used 6065
_cell_measurement_temperature 100(2)
_cell_measurement_theta_max 27.16
_cell_measurement_theta_min 2.41
_cell_volume 5806.0(6)
_computing_cell_refinement 'SAINT (Bruker, 2009)'
_computing_data_collection 'APEX2 (Bruker, 2009)'
_computing_data_reduction SAINT
_computing_structure_refinement 'SHELXL (Sheldrick, 2008)'
_computing_structure_solution 'SHELXS (Sheldrick, 2008)'
_diffrn_ambient_temperature 100(2)
_diffrn_measured_fraction_theta_full 0.966
_diffrn_measured_fraction_theta_max 0.966
_diffrn_measurement_device_type 'Bruker SMART APEX CCD area-detector'
_diffrn_measurement_method '\f and \w scans'
_diffrn_radiation_monochromator graphite
_diffrn_radiation_source 'fine-focus sealed tube'
_diffrn_radiation_type MoK\a
_diffrn_radiation_wavelength 0.71073
_diffrn_reflns_av_R_equivalents 0.0221
_diffrn_reflns_av_sigmaI/netI 0.0257
_diffrn_reflns_limit_h_max 26
_diffrn_reflns_limit_h_min -28
_diffrn_reflns_limit_k_max 16
_diffrn_reflns_limit_k_min -25
_diffrn_reflns_limit_l_max 18
_diffrn_reflns_limit_l_min -18
_diffrn_reflns_number 17384
_diffrn_reflns_theta_full 27.18
_diffrn_reflns_theta_max 27.18
_diffrn_reflns_theta_min 2.04
_diffrn_standards_number 0
_exptl_absorpt_coefficient_mu 0.093
_exptl_absorpt_correction_T_max 0.7455
_exptl_absorpt_correction_T_min 0.6900
_exptl_absorpt_correction_type multi-scan
_exptl_absorpt_process_details '(SADABS; Bruker, 2008)'
_exptl_crystal_colour yellow
_exptl_crystal_density_diffrn 1.319
_exptl_crystal_density_method 'not measured'
_exptl_crystal_description needle
_exptl_crystal_F_000 2440
_exptl_crystal_size_max 0.50
_exptl_crystal_size_mid 0.25
_exptl_crystal_size_min 0.19
_refine_diff_density_max 0.463
_refine_diff_density_min -0.216
_refine_diff_density_rms 0.046
_refine_ls_extinction_method none
_refine_ls_goodness_of_fit_ref 1.019
_refine_ls_hydrogen_treatment mixed
_refine_ls_matrix_type full
_refine_ls_number_parameters 451
_refine_ls_number_reflns 6253
_refine_ls_number_restraints 0
_refine_ls_restrained_S_all 1.019
_refine_ls_R_factor_all 0.0542
_refine_ls_R_factor_gt 0.0426
_refine_ls_shift/su_max 0.007
_refine_ls_shift/su_mean 0.000
_refine_ls_structure_factor_coef Fsqd
_refine_ls_weighting_details 'calc w=1/[\s^2^(Fo^2^)+(0.0721P)^2^+3.6256P] where P=(Fo^2^+2Fc^2^)/3'
_refine_ls_weighting_scheme calc
_refine_ls_wR_factor_gt 0.1185
_refine_ls_wR_factor_ref 0.1284
_reflns_number_gt 5081
_reflns_number_total 6253
_reflns_threshold_expression >2sigma(I)
_cod_data_source_file c2cc14753j.txt
_cod_data_source_block 1.THF
_cod_original_sg_symbol_H-M C2/c
_cod_original_formula_sum 'C34 H34 N O7.50'
_cod_database_code 7107301

loop_
_symmetry_equiv_pos_as_xyz
'x, y, z'
'-x, y, -z+1/2'
'x+1/2, y+1/2, z'
'-x+1/2, y+1/2, -z+1/2'
'-x, -y, -z'
'x, -y, z-1/2'
'-x+1/2, -y+1/2, -z'
'x+1/2, -y+1/2, z-1/2'

loop_
_atom_site_label
_atom_site_type_symbol
_atom_site_fract_x
_atom_site_fract_y
_atom_site_fract_z
_atom_site_U_iso_or_equiv
_atom_site_adp_type
_atom_site_occupancy
_atom_site_symmetry_multiplicity
_atom_site_calc_flag
_atom_site_refinement_flags
_atom_site_disorder_assembly
_atom_site_disorder_group
O1 O 0.5000 0.34065(7) 0.2500 0.0226(3) Uani 1 2 d S . .
H1 H 0.5093(10) 0.3710(10) 0.3021(15) 0.049(6) Uiso 1 1 d . . .
O2 O 0.56201(18) -0.1047(3) 0.7094(3) 0.1022(15) Uani 0.50 1 d P A -1
C2 C 0.4992(2) -0.1111(3) 0.6308(4) 0.0669(13) Uani 0.50 1 d P A -1
H2A H 0.4981 -0.1492 0.5865 0.080 Uiso 0.50 1 calc PR A -1
H2B H 0.4867 -0.0694 0.5897 0.080 Uiso 0.50 1 calc PR A -1
O3 O -0.0215(3) 0.4246(3) 0.2964(6) 0.120(2) Uani 0.50 1 d P B -1
C3 C 0.4535(5) -0.1231(6) 0.6761(8) 0.099(3) Uani 0.50 1 d P A -1
H3A H 0.4183 -0.0880 0.6540 0.119 Uiso 0.50 1 calc PR A -1
H3B H 0.4317 -0.1675 0.6544 0.119 Uiso 0.50 1 calc PR A -1
C4 C 0.4902(3) -0.1216(5) 0.7849(5) 0.114(3) Uani 0.50 1 d P A -1
H4A H 0.4895 -0.1663 0.8144 0.137 Uiso 0.50 1 calc PR A -1
H4B H 0.4709 -0.0879 0.8149 0.137 Uiso 0.50 1 calc PR A -1
C5 C 0.5584(4) -0.1029(4) 0.8032(6) 0.0586(17) Uani 0.50 1 d P A -1
H5A H 0.5690 -0.0572 0.8327 0.070 Uiso 0.50 1 calc PR A -1
H5B H 0.5908 -0.1350 0.8509 0.070 Uiso 0.50 1 calc PR A -1
C6 C -0.0225(5) 0.4129(4) 0.2012(7) 0.100(2) Uani 0.50 1 d P B -1
H6A H 0.0135 0.4384 0.1936 0.120 Uiso 0.50 1 calc PR B -1
H6B H -0.0660 0.4265 0.1466 0.120 Uiso 0.50 1 calc PR B -1
C7 C -0.0123(9) 0.3413(7) 0.1978(16) 0.155(8) Uani 0.50 1 d P B -1
H7A H 0.0130 0.3317 0.1573 0.186 Uiso 0.50 1 calc PR B -1
H7B H -0.0558 0.3177 0.1664 0.186 Uiso 0.50 1 calc PR B -1
C8 C 0.0261(4) 0.3181(5) 0.3040(13) 0.082(3) Uani 0.50 1 d P B -1
H8A H 0.0151 0.2709 0.3127 0.099 Uiso 0.50 1 calc PR B -1
H8B H 0.0749 0.3219 0.3251 0.099 Uiso 0.50 1 calc PR B -1
C9 C 0.0036(5) 0.3649(5) 0.3612(7) 0.109(3) Uani 0.50 1 d P B -1
H9A H -0.0324 0.3443 0.3752 0.131 Uiso 0.50 1 calc PR B -1
H9B H 0.0411 0.3772 0.4263 0.131 Uiso 0.50 1 calc PR B -1
N11 N -0.11658(6) -0.00801(6) 0.37402(9) 0.0236(3) Uani 1 1 d . . .
H11 H -0.0766(11) 0.0127(10) 0.3751(15) 0.047(6) Uiso 1 1 d . . .
C12 C -0.16857(7) 0.03214(8) 0.35938(11) 0.0262(3) Uani 1 1 d . . .
H12 H -0.1636 0.0795 0.3564 0.031 Uiso 1 1 calc R . .
C13 C -0.22961(7) 0.00623(8) 0.34850(11) 0.0256(3) Uani 1 1 d . . .
C14 C -0.23531(7) -0.06384(8) 0.35284(10) 0.0248(3) Uani 1 1 d . . .
C15 C -0.17924(8) -0.10338(8) 0.37227(11) 0.0274(3) Uani 1 1 d . . .
H15 H -0.1818 -0.1508 0.3788 0.033 Uiso 1 1 calc R . .
C16 C -0.12026(7) -0.07462(8) 0.38213(11) 0.0259(3) Uani 1 1 d . . .
H16 H -0.0823 -0.1020 0.3947 0.031 Uiso 1 1 calc R . .
C17 C -0.28641(8) 0.05272(9) 0.33384(13) 0.0343(4) Uani 1 1 d . . .
H17A H -0.2978 0.0486 0.3915 0.051 Uiso 1 1 calc R . .
H17B H -0.3254 0.0407 0.2714 0.051 Uiso 1 1 calc R . .
H17C H -0.2732 0.0992 0.3290 0.051 Uiso 1 1 calc R . .
C18 C -0.30064(8) -0.09605(9) 0.33708(12) 0.0327(4) Uani 1 1 d . . .
H18A H -0.3357 -0.0816 0.2719 0.049 Uiso 1 1 calc R . .
H18B H -0.3126 -0.0824 0.3916 0.049 Uiso 1 1 calc R . .
H18C H -0.2961 -0.1452 0.3374 0.049 Uiso 1 1 calc R . .
O211 O 0.08038(5) 0.13038(5) 0.37853(8) 0.0250(2) Uani 1 1 d . . .
C211 C 0.12270(7) 0.07969(7) 0.38274(10) 0.0212(3) Uani 1 1 d . . .
H211 H 0.0429(13) 0.1068(12) 0.3716(18) 0.066(7) Uiso 1 1 d . . .
C212 C 0.10152(7) 0.01140(7) 0.38077(10) 0.0207(3) Uani 1 1 d . . .
C213 C 0.14427(7) -0.03976(7) 0.38508(10) 0.0228(3) Uani 1 1 d . . .
H213 H 0.1298 -0.0851 0.3820 0.027 Uiso 1 1 calc R . .
C214 C 0.20924(7) -0.02650(7) 0.39401(10) 0.0222(3) Uani 1 1 d . . .
C215 C 0.25365(8) -0.08008(8) 0.40139(11) 0.0269(3) Uani 1 1 d . . .
H215 H 0.2382 -0.1252 0.3952 0.032 Uiso 1 1 calc R . .
C216 C 0.31836(8) -0.06788(8) 0.41727(12) 0.0295(3) Uani 1 1 d . . .
H216 H 0.3476 -0.1041 0.4222 0.035 Uiso 1 1 calc R . .
C217 C 0.34079(7) -0.00082(8) 0.42625(11) 0.0282(3) Uani 1 1 d . . .
H217 H 0.3859 0.0079 0.4386 0.034 Uiso 1 1 calc R . .
C218 C 0.29894(7) 0.05230(8) 0.41751(11) 0.0247(3) Uani 1 1 d . . .
H218 H 0.3155 0.0970 0.4233 0.030 Uiso 1 1 calc R . .
C219 C 0.23106(7) 0.04168(7) 0.39990(10) 0.0213(3) Uani 1 1 d . . .
C220 C 0.18632(7) 0.09556(7) 0.39186(10) 0.0213(3) Uani 1 1 d . . .
O221 O -0.00314(5) 0.04361(5) 0.37648(8) 0.0265(2) Uani 1 1 d . . .
C221 C 0.03469(7) -0.00568(7) 0.37942(10) 0.0220(3) Uani 1 1 d . . .
O222 O 0.01982(5) -0.06576(5) 0.38421(8) 0.0282(2) Uani 1 1 d . . .
C222 C 0.20796(7) 0.16903(7) 0.40111(10) 0.0223(3) Uani 1 1 d . . .
H22A H 0.1717 0.1971 0.4034 0.027 Uiso 1 1 calc R . .
H22B H 0.2476 0.1749 0.4664 0.027 Uiso 1 1 calc R . .
C223 C 0.22492(7) 0.19563(7) 0.31719(10) 0.0210(3) Uani 1 1 d . . .
O224 O 0.33665(5) 0.21315(6) 0.43689(7) 0.0267(2) Uani 1 1 d . . .
C224 C 0.28975(7) 0.21533(7) 0.33889(10) 0.0214(3) Uani 1 1 d . . .
H224 H 0.3738(11) 0.2277(11) 0.4342(16) 0.053(6) Uiso 1 1 d . . .
C225 C 0.30776(7) 0.23774(7) 0.26127(10) 0.0209(3) Uani 1 1 d . . .
C226 C 0.25991(7) 0.24102(7) 0.16295(11) 0.0220(3) Uani 1 1 d . . .
H226 H 0.2725 0.2542 0.1110 0.026 Uiso 1 1 calc R . .
C227 C 0.19274(7) 0.22521(7) 0.13777(11) 0.0215(3) Uani 1 1 d . . .
C228 C 0.14323(7) 0.23153(8) 0.03676(11) 0.0263(3) Uani 1 1 d . . .
H228 H 0.1558 0.2454 -0.0149 0.032 Uiso 1 1 calc R . .
C229 C 0.07787(7) 0.21784(8) 0.01324(12) 0.0290(3) Uani 1 1 d . . .
H229 H 0.0450 0.2221 -0.0545 0.035 Uiso 1 1 calc R . .
C230 C 0.05934(7) 0.19737(8) 0.09001(12) 0.0276(3) Uani 1 1 d . . .
H230 H 0.0136 0.1885 0.0734 0.033 Uiso 1 1 calc R . .
C231 C 0.10572(7) 0.18997(7) 0.18813(11) 0.0243(3) Uani 1 1 d . . .
H231 H 0.0918 0.1759 0.2382 0.029 Uiso 1 1 calc R . .
C232 C 0.17463(7) 0.20318(7) 0.21592(10) 0.0207(3) Uani 1 1 d . . .
O233 O 0.42048(5) 0.26283(5) 0.37396(8) 0.0272(2) Uani 1 1 d . . .
C233 C 0.37697(7) 0.26062(7) 0.28684(11) 0.0218(3) Uani 1 1 d . . .
O234 O 0.38701(5) 0.28078(6) 0.20864(8) 0.0296(3) Uani 1 1 d . . .
H234 H 0.4307(11) 0.3011(11) 0.2325(16) 0.059(6) Uiso 1 1 d . . .

loop_
_atom_site_aniso_label
_atom_site_aniso_U_11
_atom_site_aniso_U_22
_atom_site_aniso_U_33
_atom_site_aniso_U_23
_atom_site_aniso_U_13
_atom_site_aniso_U_12
O1 0.0167(7) 0.0247(8) 0.0272(8) 0.000 0.0101(6) 0.000
O2 0.049(2) 0.181(5) 0.070(3) -0.031(3) 0.0186(18) -0.037(3)
C2 0.056(3) 0.058(3) 0.072(3) -0.007(2) 0.013(2) 0.002(2)
O3 0.105(5) 0.072(3) 0.159(7) -0.003(3) 0.034(4) 0.000(3)
C3 0.047(5) 0.162(11) 0.079(5) -0.023(6) 0.019(4) -0.019(5)
C4 0.063(4) 0.200(9) 0.070(4) 0.013(4) 0.018(3) -0.063(5)
C5 0.044(3) 0.066(3) 0.058(4) -0.005(3) 0.014(3) -0.018(2)
C6 0.082(5) 0.096(6) 0.119(7) 0.024(5) 0.040(5) 0.032(4)
C7 0.214(17) 0.086(11) 0.135(11) -0.009(9) 0.047(15) 0.060(10)
C8 0.053(3) 0.065(6) 0.136(7) 0.034(5) 0.047(4) -0.003(3)
C9 0.119(6) 0.084(6) 0.098(6) 0.002(5) 0.021(5) -0.008(5)
N11 0.0225(6) 0.0288(7) 0.0221(6) -0.0010(5) 0.0119(5) -0.0032(5)
C12 0.0293(8) 0.0254(8) 0.0254(7) 0.0013(6) 0.0129(6) -0.0012(6)
C13 0.0260(7) 0.0326(8) 0.0191(7) 0.0011(6) 0.0105(6) 0.0001(6)
C14 0.0239(7) 0.0340(8) 0.0179(7) -0.0026(6) 0.0103(6) -0.0055(6)
C15 0.0315(8) 0.0274(8) 0.0277(7) -0.0026(6) 0.0166(6) -0.0041(6)
C16 0.0277(7) 0.0280(8) 0.0251(7) -0.0015(6) 0.0141(6) -0.0003(6)
C17 0.0292(8) 0.0398(9) 0.0359(9) 0.0030(7) 0.0158(7) 0.0052(7)
C18 0.0270(8) 0.0427(10) 0.0309(8) -0.0030(7) 0.0147(6) -0.0097(7)
O211 0.0211(5) 0.0236(5) 0.0345(6) 0.0000(4) 0.0159(4) 0.0002(4)
C211 0.0217(7) 0.0238(7) 0.0197(7) 0.0007(5) 0.0104(5) 0.0015(5)
C212 0.0208(7) 0.0252(7) 0.0169(6) -0.0005(5) 0.0088(5) -0.0022(5)
C213 0.0254(7) 0.0233(7) 0.0205(7) -0.0006(5) 0.0107(6) -0.0031(6)
C214 0.0232(7) 0.0262(7) 0.0174(7) 0.0002(5) 0.0089(5) 0.0009(6)
C215 0.0299(8) 0.0265(8) 0.0255(7) -0.0005(6) 0.0131(6) 0.0027(6)
C216 0.0284(8) 0.0347(9) 0.0279(8) 0.0026(6) 0.0144(6) 0.0091(6)
C217 0.0220(7) 0.0368(9) 0.0271(8) 0.0036(6) 0.0118(6) 0.0039(6)
C218 0.0228(7) 0.0293(8) 0.0232(7) 0.0036(6) 0.0109(6) 0.0000(6)
C219 0.0219(7) 0.0275(7) 0.0155(6) 0.0018(5) 0.0091(5) 0.0003(5)
C220 0.0223(7) 0.0249(7) 0.0183(6) 0.0009(5) 0.0101(5) -0.0005(5)
O221 0.0216(5) 0.0269(6) 0.0345(6) -0.0013(4) 0.0153(4) -0.0016(4)
C221 0.0222(7) 0.0271(7) 0.0189(6) -0.0025(5) 0.0110(5) -0.0032(6)
O222 0.0312(6) 0.0255(6) 0.0351(6) -0.0030(4) 0.0209(5) -0.0053(4)
C222 0.0203(7) 0.0253(7) 0.0224(7) -0.0002(5) 0.0102(5) -0.0010(5)
C223 0.0206(7) 0.0195(7) 0.0244(7) 0.0000(5) 0.0109(6) -0.0013(5)
O224 0.0191(5) 0.0356(6) 0.0214(5) 0.0012(4) 0.0049(4) -0.0064(4)
C224 0.0191(6) 0.0212(7) 0.0212(7) 0.0002(5) 0.0061(5) -0.0009(5)
C225 0.0179(6) 0.0199(7) 0.0245(7) -0.0021(5) 0.0087(5) -0.0029(5)
C226 0.0204(7) 0.0218(7) 0.0244(7) 0.0004(5) 0.0102(6) -0.0032(5)
C227 0.0178(6) 0.0212(7) 0.0246(7) -0.0007(5) 0.0082(6) -0.0017(5)
C228 0.0219(7) 0.0316(8) 0.0244(7) 0.0022(6) 0.0091(6) -0.0029(6)
C229 0.0184(7) 0.0366(9) 0.0261(8) 0.0019(6) 0.0039(6) -0.0023(6)
C230 0.0165(6) 0.0291(8) 0.0346(8) 0.0034(6) 0.0083(6) -0.0022(6)
C231 0.0197(7) 0.0235(7) 0.0311(8) 0.0030(6) 0.0121(6) -0.0012(5)
C232 0.0186(6) 0.0181(7) 0.0246(7) -0.0004(5) 0.0084(5) -0.0010(5)
O233 0.0177(5) 0.0349(6) 0.0260(5) 0.0007(4) 0.0064(4) -0.0035(4)
C233 0.0181(7) 0.0220(7) 0.0246(7) -0.0014(5) 0.0084(6) -0.0023(5)
O234 0.0193(5) 0.0420(7) 0.0270(6) 0.0006(5) 0.0094(4) -0.0096(5)

loop_
_atom_type_symbol
_atom_type_description
_atom_type_scat_dispersion_real
_atom_type_scat_dispersion_imag
_atom_type_scat_source
C C 0.0033 0.0016 'International Tables Vol C Tables 4.2.6.8 and 6.1.1.4'
H H 0.0000 0.0000 'International Tables Vol C Tables 4.2.6.8 and 6.1.1.4'
N N 0.0061 0.0033 'International Tables Vol C Tables 4.2.6.8 and 6.1.1.4'
O O 0.0106 0.0060 'International Tables Vol C Tables 4.2.6.8 and 6.1.1.4'

loop_
_geom_angle_atom_site_label_1
_geom_angle_atom_site_label_2
_geom_angle_atom_site_label_3
_geom_angle
C2 O2 C5 110.9(5)
O2 C2 C3 106.6(6)
O2 C2 H2A 110.4
C3 C2 H2A 110.4
O2 C2 H2B 110.4
C3 C2 H2B 110.4
H2A C2 H2B 108.6
C6 O3 C9 110.4(7)
C4 C3 C2 109.1(7)
C4 C3 H3A 109.9
C2 C3 H3A 109.9
C4 C3 H3B 109.9
C2 C3 H3B 109.9
H3A C3 H3B 108.3
C3 C4 C5 104.9(6)
C3 C4 H4A 110.8
C5 C4 H4A 110.8
C3 C4 H4B 110.8
C5 C4 H4B 110.8
H4A C4 H4B 108.8
O2 C5 C4 107.4(6)
O2 C5 H5A 110.2
C4 C5 H5A 110.2
O2 C5 H5B 110.2
C4 C5 H5B 110.2
H5A C5 H5B 108.5
O3 C6 C7 105.2(11)
O3 C6 H6A 110.7
C7 C6 H6A 110.7
O3 C6 H6B 110.7
C7 C6 H6B 110.7
H6A C6 H6B 108.8
C6 C7 C8 107.2(11)
C6 C7 H7A 110.3
C8 C7 H7A 110.3
C6 C7 H7B 110.3
C8 C7 H7B 110.3
H7A C7 H7B 108.5
C9 C8 C7 102.4(9)
C9 C8 H8A 111.3
C7 C8 H8A 111.3
C9 C8 H8B 111.3
C7 C8 H8B 111.3
H8A C8 H8B 109.2
O3 C9 C8 105.6(7)
O3 C9 H9A 110.6
C8 C9 H9A 110.6
O3 C9 H9B 110.6
C8 C9 H9B 110.6
H9A C9 H9B 108.8
C16 N11 C12 121.59(13)
C16 N11 H11 120.6(12)
C12 N11 H11 117.7(12)
N11 C12 C13 121.60(14)
N11 C12 H12 119.2
C13 C12 H12 119.2
C12 C13 C14 117.68(14)
C12 C13 C17 120.17(14)
C14 C13 C17 122.15(14)
C15 C14 C13 118.71(13)
C15 C14 C18 120.35(14)
C13 C14 C18 120.94(14)
C16 C15 C14 120.71(14)
C16 C15 H15 119.6
C14 C15 H15 119.6
N11 C16 C15 119.60(14)
N11 C16 H16 120.2
C15 C16 H16 120.2
C13 C17 H17A 109.5
C13 C17 H17B 109.5
H17A C17 H17B 109.5
C13 C17 H17C 109.5
H17A C17 H17C 109.5
H17B C17 H17C 109.5
C14 C18 H18A 109.5
C14 C18 H18B 109.5
H18A C18 H18B 109.5
C14 C18 H18C 109.5
H18A C18 H18C 109.5
H18B C18 H18C 109.5
C211 O211 H211 101.5(15)
O211 C211 C220 119.07(13)
O211 C211 C212 119.21(12)
C220 C211 C212 121.69(13)
C213 C212 C211 119.19(13)
C213 C212 C221 119.14(13)
C211 C212 C221 121.59(13)
C212 C213 C214 121.42(13)
C212 C213 H213 119.3
C214 C213 H213 119.3
C213 C214 C215 120.74(13)
C213 C214 C219 119.16(13)
C215 C214 C219 120.04(13)
C216 C215 C214 121.26(14)
C216 C215 H215 119.4
C214 C215 H215 119.4
C215 C216 C217 118.96(14)
C215 C216 H216 120.5
C217 C216 H216 120.5
C218 C217 C216 121.43(14)
C218 C217 H217 119.3
C216 C217 H217 119.3
C217 C218 C219 121.26(14)
C217 C218 H218 119.4
C219 C218 H218 119.4
C218 C219 C214 116.99(13)
C218 C219 C220 122.90(13)
C214 C219 C220 120.07(13)
C211 C220 C219 118.38(13)
C211 C220 C222 119.46(12)
C219 C220 C222 121.99(12)
O222 C221 O221 123.41(13)
O222 C221 C212 119.64(13)
O221 C221 C212 116.92(12)
C223 C222 C220 115.90(12)
C223 C222 H22A 108.3
C220 C222 H22A 108.3
C223 C222 H22B 108.3
C220 C222 H22B 108.3
H22A C222 H22B 107.4
C224 C223 C232 118.63(12)
C224 C223 C222 119.99(12)
C232 C223 C222 121.34(12)
C224 O224 H224 104.3(14)
O224 C224 C223 118.70(12)
O224 C224 C225 120.02(12)
C223 C224 C225 121.28(12)
C226 C225 C224 119.66(12)
C226 C225 C233 120.02(12)
C224 C225 C233 120.25(12)
C225 C226 C227 121.30(13)
C225 C226 H226 119.4
C227 C226 H226 119.4
C226 C227 C228 120.86(13)
C226 C227 C232 118.94(13)
C228 C227 C232 120.20(12)
C229 C228 C227 120.62(14)
C229 C228 H228 119.7
C227 C228 H228 119.7
C228 C229 C230 119.61(14)
C228 C229 H229 120.2
C230 C229 H229 120.2
C231 C230 C229 121.49(13)
C231 C230 H230 119.3
C229 C230 H230 119.3
C230 C231 C232 120.77(13)
C230 C231 H231 119.6
C232 C231 H231 119.6
C231 C232 C223 122.76(13)
C231 C232 C227 117.28(12)
C223 C232 C227 119.95(12)
O233 C233 O234 122.85(12)
O233 C233 C225 122.75(13)
O234 C233 C225 114.35(12)
C233 O234 H234 109.1(13)

loop_
_geom_bond_atom_site_label_1
_geom_bond_atom_site_label_2
_geom_bond_distance
O1 H1 0.92(2)
O2 C2 1.381(6)
O2 C5 1.407(8)
C2 C3 1.445(11)
C2 H2A 0.9900
C2 H2B 0.9900
O3 C6 1.401(9)
O3 C9 1.471(11)
C3 C4 1.444(11)
C3 H3A 0.9900
C3 H3B 0.9900
C4 C5 1.463(8)
C4 H4A 0.9900
C4 H4B 0.9900
C5 H5A 0.9900
C5 H5B 0.9900
C6 C7 1.444(15)
C6 H6A 0.9900
C6 H6B 0.9900
C7 C8 1.490(13)
C7 H7A 0.9900
C7 H7B 0.9900
C8 C9 1.473(18)
C8 H8A 0.9900
C8 H8B 0.9900
C9 H9A 0.9900
C9 H9B 0.9900
N11 C16 1.334(2)
N11 C12 1.3393(19)
N11 H11 0.97(2)
C12 C13 1.389(2)
C12 H12 0.9500
C13 C14 1.401(2)
C13 C17 1.499(2)
C14 C15 1.391(2)
C14 C18 1.505(2)
C15 C16 1.374(2)
C15 H15 0.9500
C16 H16 0.9500
C17 H17A 0.9800
C17 H17B 0.9800
C17 H17C 0.9800
C18 H18A 0.9800
C18 H18B 0.9800
C18 H18C 0.9800
O211 C211 1.3577(17)
O211 H211 0.92(3)
C211 C220 1.3918(19)
C211 C212 1.431(2)
C212 C213 1.371(2)
C212 C221 1.5084(19)
C213 C214 1.411(2)
C213 H213 0.9500
C214 C215 1.421(2)
C214 C219 1.428(2)
C215 C216 1.370(2)
C215 H215 0.9500
C216 C217 1.407(2)
C216 H216 0.9500
C217 C218 1.373(2)
C217 H217 0.9500
C218 C219 1.427(2)
C218 H218 0.9500
C219 C220 1.428(2)
C220 C222 1.523(2)
O221 C221 1.2764(17)
C221 O222 1.2473(18)
C222 C223 1.5220(19)
C222 H22A 0.9900
C222 H22B 0.9900
C223 C224 1.3864(19)
C223 C232 1.4305(19)
O224 C224 1.3646(16)
O224 H224 0.89(2)
C224 C225 1.424(2)
C225 C226 1.3756(19)
C225 C233 1.4837(18)
C226 C227 1.4053(19)
C226 H226 0.9500
C227 C228 1.4197(19)
C227 C232 1.431(2)
C228 C229 1.363(2)
C228 H228 0.9500
C229 C230 1.409(2)
C229 H229 0.9500
C230 C231 1.370(2)
C230 H230 0.9500
C231 C232 1.4242(19)
C231 H231 0.9500
O233 C233 1.2265(17)
C233 O234 1.3162(17)
O234 H234 0.96(2)

loop_
_geom_hbond_atom_site_label_D
_geom_hbond_atom_site_label_H
_geom_hbond_atom_site_label_A
_geom_hbond_distance_DH
_geom_hbond_distance_HA
_geom_hbond_distance_DA
_geom_hbond_angle_DHA
_geom_hbond_site_symmetry_A
O1 H1 O222 0.92(2) 1.68(2) 2.6000(15) 172(2) 3
N11 H11 O221 0.97(2) 1.73(2) 2.6963(16) 175.7(19) .
O211 H211 O221 0.92(3) 1.64(3) 2.5169(14) 159(2) .
O224 H224 O233 0.89(2) 1.76(2) 2.5905(15) 154(2) .
O234 H234 O1 0.96(2) 1.64(2) 2.5954(12) 169(2) .
